data_2312711
loop_
_publ_author_name
'Kanthapazham, Rajakumar'
'Osipov, Artyom A.'
'Zherebtsov, Dmitry A.'
'Efremov, Andrey N.'
'Nayfert, Sergey A.'
'Adonin, Sergey A.'
'Spiridonova, Dar'ya V.'
'Atapin, Sergey V.'

_publ_section_title
;
 Structures of hexamethyl-[1,1'-biphenyl]-4,4'-diammonium salts.
;
_journal_coeditor_code AW5097
_journal_issue 6
_journal_name_full 'Acta crystallographica Section B, Structural science, crystal engineering and materials'
_journal_page_first 751
_journal_page_last 759
_journal_paper_doi 10.1107/S2052520624009818
_journal_volume 80
_journal_year 2024
_chemical_formula_moiety '2(I3), 4(C2 H6 O S), C18 H26 N2'
_chemical_formula_sum 'C26 H50 I6 N2 O4 S4'
_chemical_formula_weight 1344.32
_space_group_crystal_system triclinic
_space_group_IT_number 2
_space_group_name_Hall '-P 1'
_space_group_name_H-M_alt 'P -1'
_atom_sites_solution_hydrogens geom
_atom_sites_solution_primary dual
_audit_creation_date 2024-07-02
_audit_creation_method
;
Olex2 1.5
(compiled 2024.02.16 svn.r378c4104 for OlexSys, GUI svn.r6928)
;
_cell_angle_alpha 72.055(2)
_cell_angle_beta 86.424(3)
_cell_angle_gamma 73.147(3)
_cell_formula_units_Z 2
_cell_length_a 9.7562(4)
_cell_length_b 13.3158(3)
_cell_length_c 18.6498(5)
_cell_measurement_reflns_used 13768
_cell_measurement_temperature 100.0(2)
_cell_measurement_theta_max 32.2100
_cell_measurement_theta_min 3.4140
_cell_volume 2205.00(13)
_computing_cell_refinement 'CrysAlisPro 1.171.41.95a (Rigaku OD, 2021)'
_computing_data_collection 'CrysAlisPro 1.171.41.95a (Rigaku OD, 2021)'
_computing_data_reduction 'CrysAlisPro 1.171.41.95a (Rigaku OD, 2021)'
_computing_molecular_graphics 'Olex2 1.5 (Dolomanov et al., 2009)'
_computing_publication_material 'Olex2 1.5 (Dolomanov et al., 2009)'
_computing_structure_refinement 'SHELXL 2019/3 (Sheldrick, 2015)'
_computing_structure_solution 'SHELXT 2018/2 (Sheldrick, 2018)'
_diffrn_ambient_environment N~2~
_diffrn_ambient_temperature 100.0(2)
_diffrn_detector 'CCD plate'
_diffrn_detector_area_resol_mean 10.3829
_diffrn_detector_type Atlas
_diffrn_measured_fraction_theta_full 0.998
_diffrn_measured_fraction_theta_max 0.998
_diffrn_measurement_details
;
List of Runs (angles in degrees, time in seconds):

  # Type    Start    End  Width  t~exp~   \w     \q     \k     \f   Frames
--------------------------------------------------------------------------
  1  \w    -40.00  50.00   1.00   12.50    --  -16.94  57.00-180.00   90
  2  \w    -40.00  16.00   1.00   12.50    --  -16.94 -77.00-180.00   56
  3  \w    -51.00   6.00   1.00   12.50    --  -16.94 -57.00  30.00   57
  4  \w    -11.00  56.00   1.00   12.50    --  -16.94  38.00 -60.00   67
  5  \w    -29.00  -3.00   1.00   12.50    --  -16.94 -77.00 -30.00   26
  6  \w   -100.00 -73.00   1.00   12.50    --  -16.94-178.00 -90.00   27
  7  \w    -20.00  57.00   1.00   12.50    --  -16.94  38.00  60.00   77
  8  \w     -3.00  24.00   1.00   12.50    --   18.97 -99.00  60.00   27
  9  \w     40.00 105.00   1.00   12.50    --   18.97 178.00  60.00   65
;
_diffrn_measurement_device 'four-circle diffractometer'
_diffrn_measurement_device_type 'SuperNova, Dual, Cu at home/near, Atlas'
_diffrn_measurement_method '\w scans'
_diffrn_orient_matrix_type 'CrysAlisPro convention (1999,Acta A55,543-557)'
_diffrn_orient_matrix_UB_11 0.0460429000
_diffrn_orient_matrix_UB_12 0.0172809000
_diffrn_orient_matrix_UB_13 -0.0291765000
_diffrn_orient_matrix_UB_21 -0.0405341000
_diffrn_orient_matrix_UB_22 -0.0099234000
_diffrn_orient_matrix_UB_23 -0.0260212000
_diffrn_orient_matrix_UB_31 -0.0448647000
_diffrn_orient_matrix_UB_32 0.0549118000
_diffrn_orient_matrix_UB_33 -0.0084391000
_diffrn_radiation_monochromator mirror
_diffrn_radiation_probe x-ray
_diffrn_radiation_type 'Mo K\a'
_diffrn_radiation_wavelength 0.71073
_diffrn_reflns_av_R_equivalents 0.0307
_diffrn_reflns_av_unetI/netI 0.0375
_diffrn_reflns_Laue_measured_fraction_full 0.998
_diffrn_reflns_Laue_measured_fraction_max 0.998
_diffrn_reflns_limit_h_max 12
_diffrn_reflns_limit_h_min -12
_diffrn_reflns_limit_k_max 17
_diffrn_reflns_limit_k_min -16
_diffrn_reflns_limit_l_max 23
_diffrn_reflns_limit_l_min -24
_diffrn_reflns_number 26067
_diffrn_reflns_point_group_measured_fraction_full 0.998
_diffrn_reflns_point_group_measured_fraction_max 0.998
_diffrn_reflns_theta_full 25.242
_diffrn_reflns_theta_max 27.499
_diffrn_reflns_theta_min 3.122
_diffrn_source 'micro-focus sealed X-ray tube'
_diffrn_source_type 'SuperNova (Mo) X-ray Source'
_exptl_absorpt_coefficient_mu 4.445
_exptl_absorpt_correction_T_max 1.00000
_exptl_absorpt_correction_T_min 0.74196
_exptl_absorpt_correction_type multi-scan
_exptl_absorpt_process_details
;
CrysAlisPro 1.171.41.95a (Rigaku Oxford Diffraction, 2021)
Empirical absorption correction using spherical harmonics,
implemented in SCALE3 ABSPACK scaling algorithm.
;
_exptl_crystal_colour 'clear reddish orange'
_exptl_crystal_colour_lustre clear
_exptl_crystal_colour_modifier reddish
_exptl_crystal_colour_primary orange
_exptl_crystal_density_diffrn 2.025
_exptl_crystal_description prism
_exptl_crystal_F_000 1268
_exptl_crystal_size_max 0.38
_exptl_crystal_size_mid 0.36
_exptl_crystal_size_min 0.28
_refine_diff_density_max 1.813
_refine_diff_density_min -1.505
_refine_diff_density_rms 0.143
_refine_ls_extinction_method none
_refine_ls_goodness_of_fit_ref 1.088
_refine_ls_hydrogen_treatment constr
_refine_ls_matrix_type full
_refine_ls_number_parameters 413
_refine_ls_number_reflns 10124
_refine_ls_number_restraints 2
_refine_ls_restrained_S_all 1.092
_refine_ls_R_factor_all 0.0484
_refine_ls_R_factor_gt 0.0328
_refine_ls_shift/su_max 0.002
_refine_ls_shift/su_mean 0.000
_refine_ls_structure_factor_coef Fsqd
_refine_ls_weighting_details 'w=1/[\s^2^(Fo^2^)+(0.0330P)^2^+2.6003P] where P=(Fo^2^+2Fc^2^)/3'
_refine_ls_weighting_scheme calc
_refine_ls_wR_factor_gt 0.0743
_refine_ls_wR_factor_ref 0.0852
_reflns_Friedel_coverage 0.000
_reflns_number_gt 7957
_reflns_number_total 10124
_reflns_threshold_expression 'I > 2\s(I)'
_cod_data_source_file aw5097sup1.cif
_cod_data_source_block hmbi_i2
_cod_depositor_comments 'Adding full bibliography for 2312709--2312717.cif.'
_cod_database_code 2312711
_cod_database_fobs_code 2312711
_shelx_shelxl_version_number 2019/3
_chemical_oxdiff_formula 'C18 H26 N2 I3'
_shelx_space_group_comment
;
The symmetry employed for this shelxl refinement is uniquely defined
by the following loop, which should always be used as a source of
symmetry information in preference to the above space-group names.
They are only intended as comments.
;
_shelx_estimated_absorpt_t_max 0.369
_shelx_estimated_absorpt_t_min 0.283
_olex2_refinement_description
;
1. Fixed Uiso
 At 1.2 times of:
  All C(H) groups
 At 1.5 times of:
  All C(H,H,H) groups, All C(H,H,H,H,H,H) groups
2. Restrained distances
 S4A-C27 = S4-C27
 1.7 with sigma of 0.02
3. Others
 Sof(H27d)=Sof(H27e)=Sof(H27f)=Sof(S4)=Sof(C26)=Sof(H26d)=Sof(H26e)=Sof(H26f)=
 1-FVAR(1)
 Sof(S4A)=Sof(H27a)=Sof(H27b)=Sof(H27c)=Sof(C26A)=Sof(H26a)=Sof(H26b)=
 Sof(H26c)=FVAR(1)
4.a Aromatic/amide H refined with riding coordinates:
 C2(H2), C16(H16), C6(H6), C3(H3), C15(H15), C13(H13), C5(H5), C12(H12)
4.b Idealised Me refined as rotating group:
 C18(H18a,H18b,H18c), C17(H17a,H17b,H17c), C9(H9a,H9b,H9c), C19(H19a,H19b,
 H19c), C8(H8a,H8b,H8c), C7(H7a,H7b,H7c), C25(H25a,H25b,H25c), C22(H22a,H22b,
 H22c), C20(H20a,H20b,H20c), C24(H24a,H24b,H24c), C21(H21a,H21b,H21c), C27(H27d,
 H27e,H27f), C27(H27a,H27b,H27c), C23(H23a,H23b,H23c), C26A(H26a,H26b,H26c),
 C26(H26d,H26e,H26f)
;
_olex2_submission_special_instructions 'No special instructions were received'
_oxdiff_exptl_absorpt_empirical_details
;
Empirical correction (ABSPACK) includes:
- Absorption correction using spherical harmonics
- Frame scaling
;
_oxdiff_exptl_absorpt_empirical_full_max 1.361
_oxdiff_exptl_absorpt_empirical_full_min 0.788

loop_
_space_group_symop_operation_xyz
'x, y, z'
'-x, -y, -z'

loop_
_atom_site_label
_atom_site_type_symbol
_atom_site_fract_x
_atom_site_fract_y
_atom_site_fract_z
_atom_site_U_iso_or_equiv
_atom_site_adp_type
_atom_site_occupancy
_atom_site_site_symmetry_order
_atom_site_calc_flag
_atom_site_refinement_flags_posn
_atom_site_refinement_flags_adp
_atom_site_refinement_flags_occupancy
_atom_site_disorder_assembly
_atom_site_disorder_group
I2 I 1.15000(3) 0.28113(2) 0.84217(2) 0.02203(7) Uani 1 1 d . . . . .
I1 I 0.94273(3) 0.46138(2) 0.88645(2) 0.02602(8) Uani 1 1 d . . . . .
I3 I 1.35317(3) 0.10029(2) 0.80207(2) 0.02810(8) Uani 1 1 d . . . . .
I5 I 0.81022(4) -0.26779(2) 0.65489(2) 0.02806(8) Uani 1 1 d . . . . .
I6 I 1.03116(4) -0.43313(3) 0.60126(2) 0.03271(9) Uani 1 1 d . . . . .
I4 I 0.59813(4) -0.10954(3) 0.71067(2) 0.03616(9) Uani 1 1 d . . . . .
S3 S 0.58283(13) 0.72836(9) 1.00246(6) 0.0265(2) Uani 1 1 d . . . . .
S2 S 1.18367(14) -0.09231(10) 0.55956(7) 0.0347(3) Uani 1 1 d . . . . .
S1 S 0.41530(14) 0.34247(11) 0.56015(7) 0.0349(3) Uani 1 1 d . . . . .
S4A S -0.2445(3) 1.0736(2) 0.90331(15) 0.0288(9) Uani 0.436(4) 1 d D . P A 1
O3 O 0.4450(3) 0.7578(3) 0.95923(18) 0.0325(8) Uani 1 1 d . . . . .
N1 N 0.8727(4) 0.1829(3) 0.66492(19) 0.0181(7) Uani 1 1 d . . . . .
O1 O 0.5564(4) 0.2660(3) 0.55155(19) 0.0383(9) Uani 1 1 d . . . . .
O2 O 1.1240(4) -0.0459(3) 0.6228(2) 0.0485(10) Uani 1 1 d . . . . .
N2 N 0.1525(4) 0.7659(3) 0.83739(18) 0.0164(7) Uani 1 1 d . . . . .
C2 C 0.8059(4) 0.3577(3) 0.6966(2) 0.0196(9) Uani 1 1 d . . . . .
H2 H 0.897415 0.365686 0.680358 0.024 Uiso 1 1 calc R U . . .
C18 C 0.0089(4) 0.7988(3) 0.7988(2) 0.0213(9) Uani 1 1 d . . . . .
H18A H 0.019935 0.820334 0.744076 0.032 Uiso 1 1 calc R U . . .
H18B H -0.055120 0.861052 0.812939 0.032 Uiso 1 1 calc R U . . .
H18C H -0.031901 0.736470 0.814284 0.032 Uiso 1 1 calc R U . . .
C16 C 0.2173(5) 0.6137(3) 0.7781(2) 0.0187(8) Uani 1 1 d . . . . .
H16 H 0.118298 0.623853 0.770122 0.022 Uiso 1 1 calc R U . . .
C6 C 0.6368(5) 0.2521(3) 0.7204(2) 0.0185(8) Uani 1 1 d . . . . .
H6 H 0.612683 0.187825 0.720639 0.022 Uiso 1 1 calc R U . . .
C3 C 0.7090(5) 0.4375(3) 0.7218(2) 0.0199(9) Uani 1 1 d . . . . .
H3 H 0.735343 0.500175 0.723241 0.024 Uiso 1 1 calc R U . . .
C14 C 0.4661(4) 0.5161(3) 0.7680(2) 0.0167(8) Uani 1 1 d . . . . .
C15 C 0.3207(5) 0.5327(3) 0.7568(2) 0.0196(9) Uani 1 1 d . . . . .
H15 H 0.291439 0.487337 0.733933 0.023 Uiso 1 1 calc R U . . .
C13 C 0.5074(5) 0.5833(3) 0.8013(2) 0.0194(9) Uani 1 1 d . . . . .
H13 H 0.606392 0.573375 0.809148 0.023 Uiso 1 1 calc R U . . .
O4 O -0.1143(5) 0.9928(4) 0.8802(3) 0.0637(13) Uani 1 1 d . . . . .
C4 C 0.5741(4) 0.4279(3) 0.7450(2) 0.0167(8) Uani 1 1 d . . . . .
C1 C 0.7675(4) 0.2662(3) 0.6955(2) 0.0165(8) Uani 1 1 d . . . . .
C11 C 0.2611(4) 0.6793(3) 0.8112(2) 0.0142(8) Uani 1 1 d . . . . .
C5 C 0.5405(5) 0.3331(3) 0.7452(2) 0.0210(9) Uani 1 1 d . . . . .
H5 H 0.450076 0.323711 0.762661 0.025 Uiso 1 1 calc R U . . .
C17 C 0.1356(5) 0.7206(3) 0.9210(2) 0.0237(9) Uani 1 1 d . . . . .
H17A H 0.064931 0.776267 0.938751 0.035 Uiso 1 1 calc R U . . .
H17B H 0.227896 0.701459 0.947238 0.035 Uiso 1 1 calc R U . . .
H17C H 0.102932 0.654651 0.931401 0.035 Uiso 1 1 calc R U . . .
C12 C 0.4060(5) 0.6643(3) 0.8233(2) 0.0190(9) Uani 1 1 d . . . . .
H12 H 0.435072 0.709430 0.846472 0.023 Uiso 1 1 calc R U . . .
C9 C 0.8197(5) 0.0856(3) 0.6704(3) 0.0233(9) Uani 1 1 d . . . . .
H9A H 0.800728 0.051055 0.723107 0.035 Uiso 1 1 calc R U . . .
H9B H 0.892528 0.032155 0.651798 0.035 Uiso 1 1 calc R U . . .
H9C H 0.731140 0.110197 0.639830 0.035 Uiso 1 1 calc R U . . .
C19 C 0.2012(5) 0.8681(3) 0.8227(3) 0.0236(9) Uani 1 1 d . . . . .
H19A H 0.219216 0.895660 0.768856 0.035 Uiso 1 1 calc R U . . .
H19B H 0.289556 0.850226 0.852110 0.035 Uiso 1 1 calc R U . . .
H19C H 0.126554 0.924791 0.837423 0.035 Uiso 1 1 calc R U . . .
C8 C 0.8962(5) 0.2360(4) 0.5830(2) 0.0254(10) Uani 1 1 d . . . . .
H8A H 0.804193 0.265764 0.554978 0.038 Uiso 1 1 calc R U . . .
H8B H 0.960918 0.180997 0.562284 0.038 Uiso 1 1 calc R U . . .
H8C H 0.938788 0.295871 0.578421 0.038 Uiso 1 1 calc R U . . .
C7 C 1.0130(5) 0.1422(3) 0.7083(3) 0.0257(10) Uani 1 1 d . . . . .
H7A H 1.052865 0.203887 0.702062 0.039 Uiso 1 1 calc R U . . .
H7B H 1.080145 0.086281 0.689261 0.039 Uiso 1 1 calc R U . . .
H7C H 0.997516 0.109818 0.761877 0.039 Uiso 1 1 calc R U . . .
C25 C 0.6469(6) 0.5818(4) 1.0327(3) 0.0391(13) Uani 1 1 d . . . . .
H25A H 0.582959 0.551722 1.070372 0.059 Uiso 1 1 calc R U . . .
H25B H 0.743668 0.558648 1.054904 0.059 Uiso 1 1 calc R U . . .
H25C H 0.649157 0.554511 0.989318 0.059 Uiso 1 1 calc R U . . .
C22 C 1.2976(7) -0.2252(4) 0.6030(3) 0.0437(14) Uani 1 1 d . . . . .
H22A H 1.361668 -0.221513 0.639940 0.066 Uiso 1 1 calc R U . . .
H22B H 1.354709 -0.253666 0.564610 0.066 Uiso 1 1 calc R U . . .
H22C H 1.239873 -0.274342 0.628503 0.066 Uiso 1 1 calc R U . . .
C20 C 0.3568(6) 0.4339(4) 0.4677(3) 0.0407(13) Uani 1 1 d . . . . .
H20A H 0.420082 0.481303 0.449968 0.061 Uiso 1 1 calc R U . . .
H20B H 0.258495 0.479636 0.469386 0.061 Uiso 1 1 calc R U . . .
H20C H 0.359719 0.390932 0.433104 0.061 Uiso 1 1 calc R U . . .
C24 C 0.7163(6) 0.7507(4) 0.9346(3) 0.0443(14) Uani 1 1 d . . . . .
H24A H 0.717457 0.709499 0.899109 0.066 Uiso 1 1 calc R U . . .
H24B H 0.810267 0.725554 0.960335 0.066 Uiso 1 1 calc R U . . .
H24C H 0.694553 0.829470 0.907156 0.066 Uiso 1 1 calc R U . . .
C21 C 0.2881(7) 0.2675(5) 0.5700(3) 0.0566(17) Uani 1 1 d . . . . .
H21A H 0.293186 0.239014 0.526956 0.085 Uiso 1 1 calc R U . . .
H21B H 0.191648 0.316128 0.571550 0.085 Uiso 1 1 calc R U . . .
H21C H 0.309083 0.205886 0.616758 0.085 Uiso 1 1 calc R U . . .
C27 C -0.1951(7) 1.1774(5) 0.9122(3) 0.0489(15) Uani 1 1 d D . . . .
H27D H -0.104190 1.194682 0.897963 0.073 Uiso 0.564(4) 1 calc R U P A 2
H27E H -0.240766 1.213437 0.949618 0.073 Uiso 0.564(4) 1 calc R U P A 2
H27F H -0.258479 1.204025 0.867395 0.073 Uiso 0.564(4) 1 calc R U P A 2
H27A H -0.098215 1.150229 0.934875 0.073 Uiso 0.436(4) 1 calc R U P A 1
H27B H -0.261804 1.212952 0.944524 0.073 Uiso 0.436(4) 1 calc R U P A 1
H27C H -0.195747 1.230904 0.862358 0.073 Uiso 0.436(4) 1 calc R U P A 1
C23 C 1.3190(8) -0.0297(4) 0.5189(3) 0.0544(17) Uani 1 1 d . . . . .
H23A H 1.275164 0.048881 0.493689 0.082 Uiso 1 1 calc R U . . .
H23B H 1.369874 -0.064882 0.482076 0.082 Uiso 1 1 calc R U . . .
H23C H 1.386677 -0.038280 0.558558 0.082 Uiso 1 1 calc R U . . .
S4 S -0.1603(3) 1.0251(2) 0.95317(15) 0.0436(8) Uani 0.564(4) 1 d D . P A 2
C26A C -0.3460(13) 1.0201(9) 0.9700(7) 0.028(3) Uani 0.436(4) 1 d . . P A 2
H26A H -0.388952 1.061918 1.004756 0.042 Uiso 0.436(4) 1 calc R U P A 2
H26B H -0.347047 0.943318 0.992065 0.042 Uiso 0.436(4) 1 calc R U P A 2
H26C H -0.401027 1.052258 0.922087 0.042 Uiso 0.436(4) 1 calc R U P A 2
C26 C -0.2510(17) 1.0090(8) 0.9986(6) 0.066(4) Uani 0.564(4) 1 d . . P A 1
H26D H -0.274199 0.939667 1.006172 0.099 Uiso 0.564(4) 1 calc R U P A 1
H26E H -0.324773 1.056931 1.021024 0.099 Uiso 0.564(4) 1 calc R U P A 1
H26F H -0.157693 0.993672 1.022819 0.099 Uiso 0.564(4) 1 calc R U P A 1

loop_
_atom_site_aniso_label
_atom_site_aniso_U_11
_atom_site_aniso_U_22
_atom_site_aniso_U_33
_atom_site_aniso_U_23
_atom_site_aniso_U_13
_atom_site_aniso_U_12
I2 0.01927(16) 0.02214(13) 0.02619(15) -0.00680(11) -0.00016(11) -0.00860(11)
I1 0.02343(17) 0.02635(14) 0.02614(15) -0.00679(11) 0.00261(12) -0.00555(12)
I3 0.02238(17) 0.02486(14) 0.04036(18) -0.01255(12) 0.00248(13) -0.00915(12)
I5 0.03641(19) 0.02779(15) 0.02301(15) -0.00096(11) -0.00730(12) -0.01927(13)
I6 0.03064(19) 0.03555(17) 0.03167(17) -0.00343(13) -0.00314(13) -0.01542(14)
I4 0.0452(2) 0.03599(17) 0.03402(18) -0.00997(13) 0.00391(15) -0.02301(16)
S3 0.0201(6) 0.0316(6) 0.0278(6) -0.0126(5) -0.0022(5) -0.0032(5)
S2 0.0306(7) 0.0389(7) 0.0346(7) -0.0199(5) -0.0006(5) -0.0001(5)
S1 0.0247(7) 0.0454(7) 0.0303(6) -0.0142(5) -0.0049(5) 0.0007(6)
S4A 0.0356(19) 0.0239(13) 0.0281(15) -0.0102(11) 0.0112(12) -0.0096(12)
O3 0.0197(18) 0.0421(19) 0.0356(19) -0.0210(15) -0.0060(14) 0.0025(15)
N1 0.0119(18) 0.0180(16) 0.0238(18) -0.0082(13) 0.0022(14) -0.0016(14)
O1 0.0213(19) 0.053(2) 0.0353(19) -0.0174(16) -0.0006(15) 0.0024(16)
O2 0.034(2) 0.060(2) 0.057(3) -0.040(2) 0.0066(18) 0.0018(19)
N2 0.0160(19) 0.0171(16) 0.0154(17) -0.0067(13) 0.0018(13) -0.0020(14)
C2 0.010(2) 0.0183(19) 0.027(2) -0.0053(16) 0.0059(16) -0.0020(16)
C18 0.010(2) 0.026(2) 0.023(2) -0.0087(17) -0.0040(16) 0.0041(17)
C16 0.012(2) 0.0183(19) 0.025(2) -0.0062(16) 0.0006(16) -0.0041(16)
C6 0.019(2) 0.0137(17) 0.024(2) -0.0071(15) 0.0041(17) -0.0045(16)
C3 0.017(2) 0.0166(18) 0.028(2) -0.0064(16) 0.0035(17) -0.0080(17)
C14 0.016(2) 0.0132(17) 0.021(2) -0.0057(15) 0.0041(16) -0.0041(16)
C15 0.020(2) 0.0141(18) 0.026(2) -0.0067(16) 0.0008(17) -0.0058(16)
C13 0.011(2) 0.0205(19) 0.025(2) -0.0076(16) 0.0013(16) -0.0031(16)
O4 0.053(3) 0.072(3) 0.085(3) -0.057(3) 0.037(2) -0.017(2)
C4 0.017(2) 0.0171(18) 0.0162(19) -0.0048(15) 0.0000(16) -0.0047(16)
C1 0.014(2) 0.0147(18) 0.019(2) -0.0056(15) -0.0008(16) -0.0008(15)
C11 0.015(2) 0.0121(17) 0.0132(18) -0.0015(14) 0.0038(15) -0.0029(15)
C5 0.016(2) 0.0196(19) 0.027(2) -0.0060(16) 0.0047(17) -0.0050(17)
C17 0.025(3) 0.027(2) 0.017(2) -0.0059(16) 0.0045(17) -0.0055(19)
C12 0.020(2) 0.0163(18) 0.022(2) -0.0069(15) 0.0003(17) -0.0054(16)
C9 0.021(2) 0.0173(19) 0.035(2) -0.0120(17) 0.0016(19) -0.0060(17)
C19 0.021(2) 0.0153(19) 0.035(2) -0.0087(17) 0.0041(19) -0.0051(17)
C8 0.025(3) 0.029(2) 0.023(2) -0.0100(18) 0.0050(18) -0.0062(19)
C7 0.018(2) 0.025(2) 0.031(2) -0.0113(18) -0.0035(18) 0.0025(18)
C25 0.042(3) 0.030(2) 0.032(3) 0.004(2) -0.004(2) -0.005(2)
C22 0.068(4) 0.028(2) 0.031(3) -0.009(2) 0.014(3) -0.010(3)
C20 0.040(3) 0.038(3) 0.037(3) 0.001(2) -0.012(2) -0.011(2)
C24 0.033(3) 0.045(3) 0.048(3) 0.002(2) 0.004(3) -0.019(3)
C21 0.040(4) 0.066(4) 0.047(4) 0.012(3) -0.003(3) -0.021(3)
C27 0.049(4) 0.071(4) 0.047(3) -0.041(3) 0.017(3) -0.027(3)
C23 0.087(5) 0.038(3) 0.041(3) -0.005(2) 0.013(3) -0.031(3)
S4 0.0230(14) 0.0579(16) 0.0482(17) -0.0318(13) -0.0072(11) 0.0094(11)
C26A 0.015(6) 0.025(5) 0.047(7) -0.015(5) 0.009(5) -0.009(5)
C26 0.091(11) 0.030(5) 0.053(7) -0.002(5) 0.054(8) -0.002(6)

loop_
_atom_type_symbol
_atom_type_description
_atom_type_scat_dispersion_real
_atom_type_scat_dispersion_imag
_atom_type_scat_source
C C 0.0033 0.0016 'International Tables Vol C Tables 4.2.6.8 and 6.1.1.4'
H H 0.0000 0.0000 'International Tables Vol C Tables 4.2.6.8 and 6.1.1.4'
I I -0.4742 1.8119 'International Tables Vol C Tables 4.2.6.8 and 6.1.1.4'
N N 0.0061 0.0033 'International Tables Vol C Tables 4.2.6.8 and 6.1.1.4'
O O 0.0106 0.0060 'International Tables Vol C Tables 4.2.6.8 and 6.1.1.4'
S S 0.1246 0.1234 'International Tables Vol C Tables 4.2.6.8 and 6.1.1.4'

loop_
_geom_angle_atom_site_label_1
_geom_angle_atom_site_label_2
_geom_angle_atom_site_label_3
_geom_angle
_geom_angle_site_symmetry_1
_geom_angle_site_symmetry_3
_geom_angle_publ_flag
I3 I2 I1 178.650(13) . . ?
I4 I5 I6 178.635(13) . . ?
O3 S3 C25 106.4(2) . . ?
O3 S3 C24 106.7(2) . . ?
C24 S3 C25 96.4(3) . . ?
O2 S2 C22 105.8(2) . . ?
O2 S2 C23 106.7(3) . . ?
C22 S2 C23 97.3(3) . . ?
O1 S1 C20 106.5(2) . . ?
O1 S1 C21 106.1(3) . . ?
C21 S1 C20 96.7(3) . . ?
O4 S4A C27 109.0(3) . . ?
O4 S4A C26 101.9(4) . . ?
C27 S4A C26 96.2(5) . . ?
C1 N1 C8 109.3(3) . . ?
C9 N1 C1 112.0(3) . . ?
C9 N1 C8 108.0(3) . . ?
C9 N1 C7 108.4(3) . . ?
C7 N1 C1 109.8(3) . . ?
C7 N1 C8 109.3(3) . . ?
C18 N2 C11 112.1(3) . . ?
C18 N2 C17 108.5(3) . . ?
C18 N2 C19 108.0(3) . . ?
C11 N2 C17 108.6(3) . . ?
C11 N2 C19 111.0(3) . . ?
C17 N2 C19 108.5(3) . . ?
C3 C2 H2 120.5 . . ?
C1 C2 H2 120.5 . . ?
C1 C2 C3 119.0(4) . . ?
N2 C18 H18A 109.5 . . ?
N2 C18 H18B 109.5 . . ?
N2 C18 H18C 109.5 . . ?
H18A C18 H18B 109.5 . . ?
H18A C18 H18C 109.5 . . ?
H18B C18 H18C 109.5 . . ?
C15 C16 H16 120.7 . . ?
C11 C16 H16 120.7 . . ?
C11 C16 C15 118.6(4) . . ?
C1 C6 H6 120.5 . . ?
C1 C6 C5 119.1(4) . . ?
C5 C6 H6 120.5 . . ?
C2 C3 H3 119.3 . . ?
C2 C3 C4 121.4(4) . . ?
C4 C3 H3 119.3 . . ?
C15 C14 C13 118.5(4) . . ?
C15 C14 C4 120.3(4) . . ?
C13 C14 C4 121.2(4) . . ?
C16 C15 C14 121.8(4) . . ?
C16 C15 H15 119.1 . . ?
C14 C15 H15 119.1 . . ?
C14 C13 H13 119.7 . . ?
C12 C13 C14 120.7(4) . . ?
C12 C13 H13 119.7 . . ?
C3 C4 C14 121.8(3) . . ?
C3 C4 C5 118.1(4) . . ?
C5 C4 C14 120.1(4) . . ?
C2 C1 N1 117.8(4) . . ?
C6 C1 N1 120.9(3) . . ?
C6 C1 C2 121.3(4) . . ?
C16 C11 N2 120.4(4) . . ?
C16 C11 C12 120.9(4) . . ?
C12 C11 N2 118.7(3) . . ?
C6 C5 C4 121.1(4) . . ?
C6 C5 H5 119.4 . . ?
C4 C5 H5 119.4 . . ?
N2 C17 H17A 109.5 . . ?
N2 C17 H17B 109.5 . . ?
N2 C17 H17C 109.5 . . ?
H17A C17 H17B 109.5 . . ?
H17A C17 H17C 109.5 . . ?
H17B C17 H17C 109.5 . . ?
C13 C12 C11 119.6(4) . . ?
C13 C12 H12 120.2 . . ?
C11 C12 H12 120.2 . . ?
N1 C9 H9A 109.5 . . ?
N1 C9 H9B 109.5 . . ?
N1 C9 H9C 109.5 . . ?
H9A C9 H9B 109.5 . . ?
H9A C9 H9C 109.5 . . ?
H9B C9 H9C 109.5 . . ?
N2 C19 H19A 109.5 . . ?
N2 C19 H19B 109.5 . . ?
N2 C19 H19C 109.5 . . ?
H19A C19 H19B 109.5 . . ?
H19A C19 H19C 109.5 . . ?
H19B C19 H19C 109.5 . . ?
N1 C8 H8A 109.5 . . ?
N1 C8 H8B 109.5 . . ?
N1 C8 H8C 109.5 . . ?
H8A C8 H8B 109.5 . . ?
H8A C8 H8C 109.5 . . ?
H8B C8 H8C 109.5 . . ?
N1 C7 H7A 109.5 . . ?
N1 C7 H7B 109.5 . . ?
N1 C7 H7C 109.5 . . ?
H7A C7 H7B 109.5 . . ?
H7A C7 H7C 109.5 . . ?
H7B C7 H7C 109.5 . . ?
S3 C25 H25A 109.5 . . ?
S3 C25 H25B 109.5 . . ?
S3 C25 H25C 109.5 . . ?
H25A C25 H25B 109.5 . . ?
H25A C25 H25C 109.5 . . ?
H25B C25 H25C 109.5 . . ?
S2 C22 H22A 109.5 . . ?
S2 C22 H22B 109.5 . . ?
S2 C22 H22C 109.5 . . ?
H22A C22 H22B 109.5 . . ?
H22A C22 H22C 109.5 . . ?
H22B C22 H22C 109.5 . . ?
S1 C20 H20A 109.5 . . ?
S1 C20 H20B 109.5 . . ?
S1 C20 H20C 109.5 . . ?
H20A C20 H20B 109.5 . . ?
H20A C20 H20C 109.5 . . ?
H20B C20 H20C 109.5 . . ?
S3 C24 H24A 109.5 . . ?
S3 C24 H24B 109.5 . . ?
S3 C24 H24C 109.5 . . ?
H24A C24 H24B 109.5 . . ?
H24A C24 H24C 109.5 . . ?
H24B C24 H24C 109.5 . . ?
S1 C21 H21A 109.5 . . ?
S1 C21 H21B 109.5 . . ?
S1 C21 H21C 109.5 . . ?
H21A C21 H21B 109.5 . . ?
H21A C21 H21C 109.5 . . ?
H21B C21 H21C 109.5 . . ?
S4A C27 H27A 109.5 . . ?
S4A C27 H27B 109.5 . . ?
S4A C27 H27C 109.5 . . ?
H27D C27 H27E 109.5 . . ?
H27D C27 H27F 109.5 . . ?
H27E C27 H27F 109.5 . . ?
H27A C27 H27B 109.5 . . ?
H27A C27 H27C 109.5 . . ?
H27B C27 H27C 109.5 . . ?
S4 C27 H27D 109.5 . . ?
S4 C27 H27E 109.5 . . ?
S4 C27 H27F 109.5 . . ?
S2 C23 H23A 109.5 . . ?
S2 C23 H23B 109.5 . . ?
S2 C23 H23C 109.5 . . ?
H23A C23 H23B 109.5 . . ?
H23A C23 H23C 109.5 . . ?
H23B C23 H23C 109.5 . . ?
O4 S4 C27 98.3(3) . . ?
O4 S4 C26A 107.2(4) . . ?
C26A S4 C27 98.9(4) . . ?
S4 C26A H26A 109.5 . . ?
S4 C26A H26B 109.5 . . ?
S4 C26A H26C 109.5 . . ?
H26A C26A H26B 109.5 . . ?
H26A C26A H26C 109.5 . . ?
H26B C26A H26C 109.5 . . ?
S4A C26 H26D 109.5 . . ?
S4A C26 H26E 109.5 . . ?
S4A C26 H26F 109.5 . . ?
H26D C26 H26E 109.5 . . ?
H26D C26 H26F 109.5 . . ?
H26E C26 H26F 109.5 . . ?

loop_
_geom_bond_atom_site_label_1
_geom_bond_atom_site_label_2
_geom_bond_distance
_geom_bond_site_symmetry_2
_geom_bond_publ_flag
I2 I1 2.9548(4) . ?
I2 I3 2.9058(4) . ?
I5 I6 2.9715(5) . ?
I5 I4 2.8910(5) . ?
S3 O3 1.499(3) . ?
S3 C25 1.782(5) . ?
S3 C24 1.781(5) . ?
S2 O2 1.506(4) . ?
S2 C22 1.764(5) . ?
S2 C23 1.771(6) . ?
S1 O1 1.489(3) . ?
S1 C20 1.791(5) . ?
S1 C21 1.775(6) . ?
S4A O4 1.544(5) . ?
S4A C27 1.645(6) . ?
S4A C26 1.726(11) . ?
N1 C1 1.505(5) . ?
N1 C9 1.503(5) . ?
N1 C8 1.507(5) . ?
N1 C7 1.503(5) . ?
N2 C18 1.499(5) . ?
N2 C11 1.506(5) . ?
N2 C17 1.506(5) . ?
N2 C19 1.510(5) . ?
C2 H2 0.9500 . ?
C2 C3 1.383(6) . ?
C2 C1 1.380(5) . ?
C18 H18A 0.9800 . ?
C18 H18B 0.9800 . ?
C18 H18C 0.9800 . ?
C16 H16 0.9500 . ?
C16 C15 1.387(6) . ?
C16 C11 1.382(5) . ?
C6 H6 0.9500 . ?
C6 C1 1.375(6) . ?
C6 C5 1.388(6) . ?
C3 H3 0.9500 . ?
C3 C4 1.389(6) . ?
C14 C15 1.390(6) . ?
C14 C13 1.390(6) . ?
C14 C4 1.487(6) . ?
C15 H15 0.9500 . ?
C13 H13 0.9500 . ?
C13 C12 1.383(6) . ?
O4 S4 1.554(5) . ?
C4 C5 1.392(5) . ?
C11 C12 1.392(6) . ?
C5 H5 0.9500 . ?
C17 H17A 0.9800 . ?
C17 H17B 0.9800 . ?
C17 H17C 0.9800 . ?
C12 H12 0.9500 . ?
C9 H9A 0.9800 . ?
C9 H9B 0.9800 . ?
C9 H9C 0.9800 . ?
C19 H19A 0.9800 . ?
C19 H19B 0.9800 . ?
C19 H19C 0.9800 . ?
C8 H8A 0.9800 . ?
C8 H8B 0.9800 . ?
C8 H8C 0.9800 . ?
C7 H7A 0.9800 . ?
C7 H7B 0.9800 . ?
C7 H7C 0.9800 . ?
C25 H25A 0.9800 . ?
C25 H25B 0.9800 . ?
C25 H25C 0.9800 . ?
C22 H22A 0.9800 . ?
C22 H22B 0.9800 . ?
C22 H22C 0.9800 . ?
C20 H20A 0.9800 . ?
C20 H20B 0.9800 . ?
C20 H20C 0.9800 . ?
C24 H24A 0.9800 . ?
C24 H24B 0.9800 . ?
C24 H24C 0.9800 . ?
C21 H21A 0.9800 . ?
C21 H21B 0.9800 . ?
C21 H21C 0.9800 . ?
C27 H27D 0.9800 . ?
C27 H27E 0.9800 . ?
C27 H27F 0.9800 . ?
C27 H27A 0.9800 . ?
C27 H27B 0.9800 . ?
C27 H27C 0.9800 . ?
C27 S4 1.868(6) . ?
C23 H23A 0.9800 . ?
C23 H23B 0.9800 . ?
C23 H23C 0.9800 . ?
S4 C26A 1.836(12) . ?
C26A H26A 0.9800 . ?
C26A H26B 0.9800 . ?
C26A H26C 0.9800 . ?
C26 H26D 0.9800 . ?
C26 H26E 0.9800 . ?
C26 H26F 0.9800 . ?

loop_
_geom_torsion_atom_site_label_1
_geom_torsion_atom_site_label_2
_geom_torsion_atom_site_label_3
_geom_torsion_atom_site_label_4
_geom_torsion
_geom_torsion_site_symmetry_1
_geom_torsion_site_symmetry_2
_geom_torsion_site_symmetry_3
_geom_torsion_site_symmetry_4
_geom_torsion_publ_flag
N2 C11 C12 C13 178.4(3) . . . . ?
C2 C3 C4 C14 -176.5(4) . . . . ?
C2 C3 C4 C5 2.6(6) . . . . ?
C18 N2 C11 C16 -21.4(5) . . . . ?
C18 N2 C11 C12 160.7(3) . . . . ?
C16 C11 C12 C13 0.5(6) . . . . ?
C3 C2 C1 N1 177.6(3) . . . . ?
C3 C2 C1 C6 -1.5(6) . . . . ?
C3 C4 C5 C6 -2.3(6) . . . . ?
C14 C13 C12 C11 -0.5(6) . . . . ?
C14 C4 C5 C6 176.7(4) . . . . ?
C15 C16 C11 N2 -178.2(3) . . . . ?
C15 C16 C11 C12 -0.3(6) . . . . ?
C15 C14 C13 C12 0.4(6) . . . . ?
C15 C14 C4 C3 149.5(4) . . . . ?
C15 C14 C4 C5 -29.5(6) . . . . ?
C13 C14 C15 C16 -0.1(6) . . . . ?
C13 C14 C4 C3 -30.8(6) . . . . ?
C13 C14 C4 C5 150.1(4) . . . . ?
C4 C14 C15 C16 179.5(4) . . . . ?
C4 C14 C13 C12 -179.3(4) . . . . ?
C1 C2 C3 C4 -0.8(6) . . . . ?
C1 C6 C5 C4 0.2(6) . . . . ?
C11 C16 C15 C14 0.1(6) . . . . ?
C5 C6 C1 N1 -177.3(3) . . . . ?
C5 C6 C1 C2 1.7(6) . . . . ?
C17 N2 C11 C16 98.5(4) . . . . ?
C17 N2 C11 C12 -79.4(4) . . . . ?
C9 N1 C1 C2 177.4(3) . . . . ?
C9 N1 C1 C6 -3.5(5) . . . . ?
C19 N2 C11 C16 -142.3(4) . . . . ?
C19 N2 C11 C12 39.8(4) . . . . ?
C8 N1 C1 C2 -62.9(4) . . . . ?
C8 N1 C1 C6 116.1(4) . . . . ?
C7 N1 C1 C2 56.9(5) . . . . ?
C7 N1 C1 C6 -124.0(4) . . . . ?
